data_2206761
loop_
_publ_author_name
'Fan, Sai-Rong'
'Zhu, Long-Guan'

_publ_section_title
;
 <i>catena</i>-Poly[4,4'-bipyridinium
 [[diaquadisulfatomanganate(II)]-\m-4,4'-bipyridine-\k^2^<i>N</i>:<i>N</i>']
 dihydrate]
;
_journal_issue 9
_journal_name_full 'Acta Crystallographica Section E'
_journal_page_first m1689
_journal_page_last m1691
_journal_paper_doi 10.1107/S1600536805024268
_journal_volume 61
_journal_year 2005
_chemical_formula_iupac '(C10 H10 N2) [Mn (S O4)2 (C10 H8 N2) (H2 O)2], 2H2 O'
_chemical_formula_moiety 'C10 H10 N2 2+, Mn C14 H8 N2 O10 S2 2-, 2H2 O'
_chemical_formula_sum 'C20 H26 Mn N4 O12 S2'
_chemical_formula_weight 633.51
_chemical_name_systematic
;
catena-Poly[4,4'-bipyridinium [[diaquadisulfatomanganate(II)]-\m-4,4'-
bipyridine-\k^2^N:N'] dihydrate]
;
_space_group_IT_number 2
_symmetry_cell_setting triclinic
_symmetry_space_group_name_Hall '-P 1'
_symmetry_space_group_name_H-M 'P -1'
_atom_sites_solution_hydrogens geom
_atom_sites_solution_primary direct
_atom_sites_solution_secondary difmap
_audit_creation_method SHELXL-97
_cell_angle_alpha 74.900(2)
_cell_angle_beta 89.418(2)
_cell_angle_gamma 78.241(2)
_cell_formula_units_Z 1
_cell_length_a 6.9619(8)
_cell_length_b 9.3723(11)
_cell_length_c 9.9791(11)
_cell_measurement_reflns_used 3372
_cell_measurement_temperature 295(2)
_cell_measurement_theta_max 28.115
_cell_measurement_theta_min 2.301
_cell_volume 614.82(12)
_computing_cell_refinement 'SAINT (Bruker, 2002)'
_computing_data_collection 'SMART (Bruker, 2002)'
_computing_data_reduction SAINT
_computing_molecular_graphics 'ORTEP-3 for Windows (Farrugia, 1997)'
_computing_publication_material 'WinGX (Farrugia, 1999)'
_computing_structure_refinement 'SHELXL97 (Sheldrick, 1997)'
_computing_structure_solution 'SHELXS97 (Sheldrick, 1997)'
_diffrn_ambient_temperature 295(2)
_diffrn_measured_fraction_theta_full 0.993
_diffrn_measured_fraction_theta_max 0.993
_diffrn_measurement_device_type 'Bruker APEX area-detector'
_diffrn_measurement_method '\f and \w'
_diffrn_radiation_monochromator graphite
_diffrn_radiation_source 'fine-focus sealed tube'
_diffrn_radiation_type MoK\a
_diffrn_radiation_wavelength 0.71073
_diffrn_reflns_av_R_equivalents 0.0135
_diffrn_reflns_av_sigmaI/netI 0.0197
_diffrn_reflns_limit_h_max 8
_diffrn_reflns_limit_h_min -8
_diffrn_reflns_limit_k_max 11
_diffrn_reflns_limit_k_min -11
_diffrn_reflns_limit_l_max 11
_diffrn_reflns_limit_l_min -11
_diffrn_reflns_number 4433
_diffrn_reflns_theta_full 25.00
_diffrn_reflns_theta_max 25.00
_diffrn_reflns_theta_min 2.12
_diffrn_standards_decay_% 0
_diffrn_standards_number 0
_exptl_absorpt_coefficient_mu 0.780
_exptl_absorpt_correction_T_max 0.8919
_exptl_absorpt_correction_T_min 0.7302
_exptl_absorpt_correction_type multi-scan
_exptl_absorpt_process_details '(SADABS; Bruker, 2002)'
_exptl_crystal_colour 'pale yellow'
_exptl_crystal_density_diffrn 1.711
_exptl_crystal_density_method 'not measured'
_exptl_crystal_description plate
_exptl_crystal_F_000 327
_exptl_crystal_size_max 0.43
_exptl_crystal_size_mid 0.17
_exptl_crystal_size_min 0.15
_refine_diff_density_max 0.458
_refine_diff_density_min -0.444
_refine_ls_extinction_method none
_refine_ls_goodness_of_fit_ref 1.165
_refine_ls_hydrogen_treatment constr
_refine_ls_matrix_type full
_refine_ls_number_parameters 193
_refine_ls_number_reflns 2144
_refine_ls_number_restraints 7
_refine_ls_restrained_S_all 1.163
_refine_ls_R_factor_all 0.0384
_refine_ls_R_factor_gt 0.0375
_refine_ls_shift/su_max 0.000
_refine_ls_shift/su_mean 0.000
_refine_ls_structure_factor_coef Fsqd
_refine_ls_weighting_details 'calc w = 1/[\s^2^(Fo^2^)+(0.0409P)^2^+0.605P] where P = (Fo^2^+2Fc^2^)/3'
_refine_ls_weighting_scheme calc
_refine_ls_wR_factor_gt 0.0913
_refine_ls_wR_factor_ref 0.0920
_reflns_number_gt 2101
_reflns_number_total 2144
_reflns_threshold_expression I>2\s(I)
_cod_data_source_file ng6174.cif
_cod_data_source_block I
_cod_depositor_comments
;
The following automatic conversions were performed:
'_symmetry_cell_setting' value 'Triclinic' changed to 'triclinic'
according to '/home/saulius/struct/CIF-dictionaries/cif_core.dic'
dictionary named 'cif_core.dic' version 2.4.1 from 2010-06-29.

Automatic conversion script
Id: cif_fix_enum 1527 2010-12-29 10:47:43Z saulius 

The following automatic conversions were performed:

'_symmetry_cell_setting' value 'Triclinic' changed to 'triclinic'
according to /home/saulius/struct/CIF-dictionaries/cif_core.dic
dictionary named 'cif_core.dic' version 2.4.1 from 2010-06-29.

Automatic conversion script
Id: cif_fix_values 1715 2011-07-08 13:25:40Z adriana 
;
_cod_database_code 2206761

loop_
_symmetry_equiv_pos_as_xyz
'x, y, z'
'-x, -y, -z'

loop_
_atom_site_label
_atom_site_fract_x
_atom_site_fract_y
_atom_site_fract_z
_atom_site_U_iso_or_equiv
_atom_site_adp_type
_atom_site_calc_flag
_atom_site_refinement_flags
_atom_site_occupancy
_atom_site_type_symbol
Mn1 1.0000 1.0000 1.0000 0.01881(16) Uani d S 1 Mn
S1 0.71399(9) 0.84489(7) 0.82931(6) 0.02184(17) Uani d . 1 S
O1 0.7601(3) 0.9168(2) 0.93698(19) 0.0289(4) Uani d . 1 O
O2 0.8678(3) 0.8447(2) 0.7283(2) 0.0351(5) Uani d . 1 O
O3 0.6994(4) 0.6881(2) 0.8962(2) 0.0428(5) Uani d . 1 O
O4 0.5230(3) 0.9281(3) 0.7612(2) 0.0427(5) Uani d . 1 O
O5 0.8088(3) 1.1475(2) 1.10973(19) 0.0289(4) Uani d D 1 O
O6 0.2878(4) 0.9321(2) 0.5347(2) 0.0471(6) Uani d D 1 O
N1 0.9692(3) 1.2009(2) 0.8004(2) 0.0236(5) Uani d . 1 N
N2 0.4119(3) 0.3750(3) 0.8512(2) 0.0301(5) Uani d D 1 N
C1 0.9458(4) 1.3450(3) 0.8065(3) 0.0250(5) Uani d . 1 C
H1 0.9226 1.3654 0.8923 0.030 Uiso calc R 1 H
C2 0.9541(4) 1.4644(3) 0.6930(3) 0.0247(5) Uani d . 1 C
H2 0.9347 1.5622 0.7031 0.030 Uiso calc R 1 H
C3 0.9918(3) 1.4379(3) 0.5627(2) 0.0203(5) Uani d . 1 C
C4 1.0115(4) 1.2890(3) 0.5558(3) 0.0251(5) Uani d . 1 C
H4 1.0336 1.2653 0.4713 0.030 Uiso calc R 1 H
C5 0.9984(4) 1.1772(3) 0.6740(3) 0.0258(5) Uani d . 1 C
H5 1.0104 1.0791 0.6659 0.031 Uiso calc R 1 H
C6 0.4619(4) 0.2738(3) 0.7779(3) 0.0308(6) Uani d . 1 C
H6 0.4724 0.1716 0.8208 0.037 Uiso calc R 1 H
C7 0.4980(4) 0.3196(3) 0.6396(3) 0.0277(6) Uani d . 1 C
H7 0.5328 0.2488 0.5888 0.033 Uiso calc R 1 H
C8 0.4822(4) 0.4732(3) 0.5754(3) 0.0250(5) Uani d . 1 C
C9 0.4313(4) 0.5744(3) 0.6562(3) 0.0321(6) Uani d . 1 C
H9 0.4212 0.6773 0.6167 0.039 Uiso calc R 1 H
C10 0.3960(4) 0.5232(3) 0.7936(3) 0.0337(6) Uani d . 1 C
H10 0.3609 0.5913 0.8472 0.040 Uiso calc R 1 H
H5A 0.707(3) 1.120(4) 1.146(3) 0.050 Uiso d D 1 H
H6A 0.367(4) 0.954(3) 0.588(3) 0.050 Uiso d D 1 H
H5B 0.880(4) 1.162(4) 1.171(2) 0.050 Uiso d D 1 H
H6B 0.255(5) 1.008(2) 0.464(2) 0.050 Uiso d D 1 H
H2A 0.379(5) 0.345(4) 0.9400(15) 0.050 Uiso d D 1 H

loop_
_atom_site_aniso_label
_atom_site_aniso_U_11
_atom_site_aniso_U_22
_atom_site_aniso_U_33
_atom_site_aniso_U_12
_atom_site_aniso_U_13
_atom_site_aniso_U_23
Mn1 0.0219(3) 0.0180(3) 0.0166(3) -0.0058(2) 0.00041(19) -0.0034(2)
S1 0.0256(3) 0.0250(3) 0.0173(3) -0.0100(3) 0.0018(2) -0.0061(2)
O1 0.0268(9) 0.0374(10) 0.0284(10) -0.0118(8) 0.0028(7) -0.0154(8)
O2 0.0384(11) 0.0452(12) 0.0291(10) -0.0180(9) 0.0126(8) -0.0159(9)
O3 0.0714(15) 0.0310(11) 0.0338(11) -0.0264(11) 0.0186(10) -0.0108(9)
O4 0.0329(11) 0.0589(14) 0.0351(11) -0.0071(10) -0.0065(9) -0.0118(10)
O5 0.0266(10) 0.0324(10) 0.0286(10) -0.0060(8) 0.0039(8) -0.0098(8)
O6 0.0662(16) 0.0361(12) 0.0367(12) -0.0100(11) -0.0106(11) -0.0053(10)
N1 0.0269(11) 0.0218(11) 0.0203(11) -0.0057(9) -0.0009(8) -0.0019(8)
N2 0.0324(12) 0.0319(12) 0.0239(11) -0.0082(10) 0.0029(9) -0.0029(10)
C1 0.0304(13) 0.0269(13) 0.0180(12) -0.0071(11) 0.0016(10) -0.0058(10)
C2 0.0306(14) 0.0191(12) 0.0248(13) -0.0056(10) 0.0021(10) -0.0061(10)
C3 0.0189(12) 0.0207(12) 0.0196(12) -0.0043(9) -0.0008(9) -0.0023(10)
C4 0.0323(14) 0.0230(13) 0.0206(12) -0.0049(11) 0.0021(10) -0.0074(10)
C5 0.0333(14) 0.0188(12) 0.0238(13) -0.0060(11) -0.0002(11) -0.0025(10)
C6 0.0336(14) 0.0241(13) 0.0311(14) -0.0059(11) 0.0017(11) -0.0013(11)
C7 0.0288(13) 0.0240(13) 0.0298(14) -0.0049(11) 0.0008(11) -0.0067(11)
C8 0.0209(12) 0.0260(13) 0.0274(14) -0.0065(10) -0.0014(10) -0.0044(10)
C9 0.0428(16) 0.0237(13) 0.0281(14) -0.0080(12) 0.0025(12) -0.0031(11)
C10 0.0447(17) 0.0292(14) 0.0301(15) -0.0101(12) 0.0045(12) -0.0112(12)

loop_
_atom_type_symbol
_atom_type_description
_atom_type_scat_dispersion_real
_atom_type_scat_dispersion_imag
_atom_type_scat_source
C C 0.0033 0.0016 'International Tables Vol C Tables 4.2.6.8 and 6.1.1.4'
H H 0.0000 0.0000 'International Tables Vol C Tables 4.2.6.8 and 6.1.1.4'
N N 0.0061 0.0033 'International Tables Vol C Tables 4.2.6.8 and 6.1.1.4'
O O 0.0106 0.0060 'International Tables Vol C Tables 4.2.6.8 and 6.1.1.4'
S S 0.1246 0.1234 'International Tables Vol C Tables 4.2.6.8 and 6.1.1.4'
Mn Mn 0.3368 0.7283 'International Tables Vol C Tables 4.2.6.8 and 6.1.1.4'

loop_
_geom_angle_atom_site_label_1
_geom_angle_atom_site_label_2
_geom_angle_atom_site_label_3
_geom_angle_site_symmetry_1
_geom_angle_site_symmetry_3
_geom_angle
_geom_angle_publ_flag
O1 Mn1 O1 2_777 . 180.0 yes
O1 Mn1 O5 2_777 2_777 93.15(7) no
O1 Mn1 O5 . 2_777 86.85(7) yes
O1 Mn1 O5 2_777 . 86.85(7) no
O1 Mn1 O5 . . 93.15(7) yes
O5 Mn1 O5 2_777 . 180.0000(10) yes
O1 Mn1 N1 2_777 2_777 93.83(7) yes
O1 Mn1 N1 . 2_777 86.17(7) yes
O5 Mn1 N1 2_777 2_777 90.22(7) no
O5 Mn1 N1 . 2_777 89.78(7) yes
O1 Mn1 N1 2_777 . 86.17(7) no
O1 Mn1 N1 . . 93.83(7) yes
O5 Mn1 N1 2_777 . 89.78(7) no
O5 Mn1 N1 . . 90.22(7) yes
N1 Mn1 N1 2_777 . 180.0000(10) yes
O2 S1 O4 . . 110.94(12) yes
O2 S1 O3 . . 109.11(12) yes
O4 S1 O3 . . 108.75(14) yes
O2 S1 O1 . . 110.66(11) yes
O4 S1 O1 . . 108.30(12) yes
O3 S1 O1 . . 109.04(11) yes
S1 O1 Mn1 . . 138.29(11) ?
Mn1 O5 H5A . . 118(2) ?
Mn1 O5 H5B . . 107(2) ?
H5A O5 H5B . . 109.6(16) ?
H6A O6 H6B . . 108.0(16) ?
C5 N1 C1 . . 116.0(2) ?
C5 N1 Mn1 . . 121.38(16) ?
C1 N1 Mn1 . . 122.11(16) ?
C6 N2 C10 . . 121.7(2) ?
C6 N2 H2A . . 120(2) ?
C10 N2 H2A . . 118(2) ?
N1 C1 C2 . . 123.9(2) ?
N1 C1 H1 . . 118.1 ?
C2 C1 H1 . . 118.1 ?
C1 C2 C3 . . 119.8(2) ?
C1 C2 H2 . . 120.1 ?
C3 C2 H2 . . 120.1 ?
C4 C3 C2 . . 116.3(2) ?
C4 C3 C3 . 2_786 121.7(3) ?
C2 C3 C3 . 2_786 122.0(3) ?
C5 C4 C3 . . 120.0(2) ?
C5 C4 H4 . . 120.0 ?
C3 C4 H4 . . 120.0 ?
N1 C5 C4 . . 124.0(2) ?
N1 C5 H5 . . 118.0 ?
C4 C5 H5 . . 118.0 ?
N2 C6 C7 . . 120.4(2) ?
N2 C6 H6 . . 119.8 ?
C7 C6 H6 . . 119.8 ?
C6 C7 C8 . . 119.7(3) ?
C6 C7 H7 . . 120.1 ?
C8 C7 H7 . . 120.1 ?
C9 C8 C7 . . 117.9(2) ?
C9 C8 C8 . 2_666 121.1(3) ?
C7 C8 C8 . 2_666 121.0(3) ?
C10 C9 C8 . . 120.2(2) ?
C10 C9 H9 . . 119.9 ?
C8 C9 H9 . . 119.9 ?
N2 C10 C9 . . 120.1(3) ?
N2 C10 H10 . . 119.9 ?
C9 C10 H10 . . 119.9 ?

loop_
_geom_bond_atom_site_label_1
_geom_bond_atom_site_label_2
_geom_bond_site_symmetry_2
_geom_bond_distance
_geom_bond_publ_flag
Mn1 O1 2_777 2.1453(17) no
Mn1 O1 . 2.1453(17) yes
Mn1 O5 2_777 2.2117(18) no
Mn1 O5 . 2.2117(18) yes
Mn1 N1 2_777 2.334(2) no
Mn1 N1 . 2.334(2) yes
S1 O1 . 1.4776(18) yes
S1 O2 . 1.4629(19) yes
S1 O3 . 1.471(2) yes
S1 O4 . 1.469(2) yes
O5 H5A . 0.846(10) ?
O5 H5B . 0.85(3) ?
O6 H6A . 0.86(3) ?
O6 H6B . 0.856(10) ?
N1 C5 . 1.344(3) ?
N1 C1 . 1.344(3) ?
N2 C6 . 1.333(4) ?
N2 C10 . 1.340(4) ?
N2 H2A . 0.899(10) ?
C1 C2 . 1.380(3) ?
C1 H1 . 0.9300 ?
C2 C3 . 1.399(4) ?
C2 H2 . 0.9300 ?
C3 C4 . 1.394(4) ?
C3 C3 2_786 1.491(5) ?
C4 C5 . 1.375(4) ?
C4 H4 . 0.9300 ?
C5 H5 . 0.9300 ?
C6 C7 . 1.371(4) ?
C6 H6 . 0.9300 ?
C7 C8 . 1.397(4) ?
C7 H7 . 0.9300 ?
C8 C9 . 1.390(4) ?
C8 C8 2_666 1.493(5) ?
C9 C10 . 1.367(4) ?
C9 H9 . 0.9300 ?
C10 H10 . 0.9300 ?

loop_
_geom_hbond_atom_site_label_D
_geom_hbond_atom_site_label_H
_geom_hbond_atom_site_label_A
_geom_hbond_site_symmetry_A
_geom_hbond_distance_DH
_geom_hbond_distance_HA
_geom_hbond_distance_DA
_geom_hbond_angle_DHA
_geom_hbond_publ_flag
O6 H6A O4 . 0.86(3) 1.98(3) 2.792(3) 156(3) yes
O5 H5A O4 2_677 0.846(10) 1.918(11) 2.762(3) 174(3) yes
O5 H5B O2 2_777 0.85(3) 2.010(15) 2.809(3) 156(3) yes
O6 H6B O2 2_676 0.856(10) 2.119(11) 2.952(3) 164(3) yes
N2 H2A O3 2_667 0.899(10) 1.690(12) 2.584(3) 172(3) yes

loop_
_geom_torsion_atom_site_label_1
_geom_torsion_atom_site_label_2
_geom_torsion_atom_site_label_3
_geom_torsion_atom_site_label_4
_geom_torsion_site_symmetry_1
_geom_torsion_site_symmetry_4
_geom_torsion
O2 S1 O1 Mn1 . . -8.2(2)
O4 S1 O1 Mn1 . . -129.96(17)
O3 S1 O1 Mn1 . . 111.86(18)
O5 Mn1 O1 S1 2_777 . -21.35(18)
O5 Mn1 O1 S1 . . 158.65(18)
N1 Mn1 O1 S1 2_777 . -111.78(18)
N1 Mn1 O1 S1 . . 68.22(18)
O1 Mn1 N1 C5 2_777 . 116.2(2)
O1 Mn1 N1 C5 . . -63.8(2)
O5 Mn1 N1 C5 2_777 . 23.0(2)
O5 Mn1 N1 C5 . . -157.0(2)
O1 Mn1 N1 C1 2_777 . -55.39(19)
O1 Mn1 N1 C1 . . 124.61(19)
O5 Mn1 N1 C1 2_777 . -148.6(2)
O5 Mn1 N1 C1 . . 31.4(2)
C5 N1 C1 C2 . . -1.3(4)
Mn1 N1 C1 C2 . . 170.73(19)
N1 C1 C2 C3 . . -1.0(4)
C1 C2 C3 C4 . . 2.4(4)
C1 C2 C3 C3 . 2_786 -178.2(3)
C2 C3 C4 C5 . . -1.5(4)
C3 C3 C4 C5 2_786 . 179.1(3)
C1 N1 C5 C4 . . 2.3(4)
Mn1 N1 C5 C4 . . -169.8(2)
C3 C4 C5 N1 . . -0.8(4)
C10 N2 C6 C7 . . -0.3(4)
N2 C6 C7 C8 . . 0.0(4)
C6 C7 C8 C9 . . 0.5(4)
C6 C7 C8 C8 . 2_666 -179.1(3)
C7 C8 C9 C10 . . -0.8(4)
C8 C8 C9 C10 2_666 . 178.9(3)
C6 N2 C10 C9 . . 0.0(4)
C8 C9 C10 N2 . . 0.5(4)
